data_7045911
loop_
_publ_author_name
'Switlicka, A.'
'Machura, B.'
'Kruszynski, R.'
'Cano, J.'
'Toma, L. M.'
'Lloret, F.'
'Julve, M.'

_publ_section_title
;
 The influence of pseudohalide ligands on the SIM behaviour of
 four-coordinate benzylimidazole-containing cobalt(ii) complexes.
;
_journal_issue 16
_journal_name_full 'Dalton transactions (Cambridge, England : 2003)'
_journal_page_first 5831
_journal_page_last 5842
_journal_paper_doi 10.1039/c7dt04735e
_journal_volume 47
_journal_year 2018
_chemical_formula_moiety 'C24 H24 Co N6 O2'
_chemical_formula_sum 'C24 H24 Co N6 O2'
_chemical_formula_weight 487.42
_space_group_crystal_system triclinic
_space_group_IT_number 2
_space_group_name_Hall '-P 1'
_space_group_name_H-M_alt 'P -1'
_symmetry_space_group_name_Hall '-P 1'
_symmetry_space_group_name_H-M 'P -1'
_atom_sites_solution_hydrogens geom
_audit_creation_method SHELXL-2014/6
_audit_update_record
;
2017-09-06 deposited with the CCDC.
2018-03-23 downloaded from the CCDC.
;
_cell_angle_alpha 106.403(6)
_cell_angle_beta 90.987(5)
_cell_angle_gamma 112.873(6)
_cell_formula_units_Z 2
_cell_length_a 8.7712(6)
_cell_length_b 10.3490(6)
_cell_length_c 15.0292(11)
_cell_measurement_reflns_used 2776
_cell_measurement_temperature 295(2)
_cell_measurement_theta_max 24.3570
_cell_measurement_theta_min 3.8940
_cell_volume 1193.31(16)
_computing_cell_refinement 'CrysAlis RED v. 1.163 (UNIL IC & KUMA 2000)'
_computing_data_collection 'CrysAlis CCD v. 1.163 (UNIL IC & KUMA 2000)'
_computing_data_reduction 'CrysAlis RED v. 1.163 (UNIL IC & KUMA 2000)'
_computing_molecular_graphics 'Mercury (Macrae, J.Appl.Cryst. 41 (2008) 466-470'
_computing_publication_material 'Olex2 (Dolomanov et al., 2009)'
_computing_structure_refinement 'SHELXL-2014/7 (Sheldrick, 2014)'
_computing_structure_solution 'SHELXS-97 (Sheldrick, 1990)'
_diffrn_ambient_temperature 295(2)
_diffrn_measured_fraction_theta_full 0.976
_diffrn_measured_fraction_theta_max 0.997
_diffrn_measurement_device_type 'Oxford Diffraction Gemini A Ultra'
_diffrn_radiation_type MoK\a
_diffrn_radiation_wavelength 0.71073
_diffrn_reflns_av_R_equivalents 0.0470
_diffrn_reflns_av_unetI/netI 0.0485
_diffrn_reflns_Laue_measured_fraction_full 0.976
_diffrn_reflns_Laue_measured_fraction_max 0.997
_diffrn_reflns_limit_h_max 10
_diffrn_reflns_limit_h_min -10
_diffrn_reflns_limit_k_max 12
_diffrn_reflns_limit_k_min -12
_diffrn_reflns_limit_l_max 17
_diffrn_reflns_limit_l_min -17
_diffrn_reflns_number 9882
_diffrn_reflns_point_group_measured_fraction_full 0.976
_diffrn_reflns_point_group_measured_fraction_max 0.997
_diffrn_reflns_theta_full 25.242
_diffrn_reflns_theta_max 25.050
_diffrn_reflns_theta_min 3.543
_exptl_absorpt_coefficient_mu 0.751
_exptl_absorpt_correction_T_max 1.00000
_exptl_absorpt_correction_T_min 0.73216
_exptl_absorpt_correction_type multi-scan
_exptl_absorpt_process_details 'Blessing, Acta Cryst. A51 (1995) 33-38'
_exptl_crystal_colour blue
_exptl_crystal_density_diffrn 1.357
_exptl_crystal_description prism
_exptl_crystal_F_000 506
_exptl_crystal_size_max 0.271
_exptl_crystal_size_mid 0.108
_exptl_crystal_size_min 0.043
_refine_diff_density_max 0.261
_refine_diff_density_min -0.281
_refine_diff_density_rms 0.052
_refine_ls_extinction_method none
_refine_ls_goodness_of_fit_ref 1.028
_refine_ls_hydrogen_treatment constr
_refine_ls_matrix_type full
_refine_ls_number_parameters 300
_refine_ls_number_reflns 4221
_refine_ls_number_restraints 0
_refine_ls_restrained_S_all 1.028
_refine_ls_R_factor_all 0.0625
_refine_ls_R_factor_gt 0.0417
_refine_ls_shift/su_max 0.001
_refine_ls_shift/su_mean 0.000
_refine_ls_structure_factor_coef Fsqd
_refine_ls_weighting_details 'w=1/[\s^2^(Fo^2^)+(0.0495P)^2^+0.0449P] where P=(Fo^2^+2Fc^2^)/3'
_refine_ls_weighting_scheme calc
_refine_ls_wR_factor_gt 0.0923
_refine_ls_wR_factor_ref 0.1007
_reflns_Friedel_coverage 0.000
_reflns_number_gt 3232
_reflns_number_total 4221
_reflns_threshold_expression 'I > 2\s(I)'
_cod_data_source_file c7dt04735e2.cif
_cod_data_source_block A10
_cod_depositor_comments 'Adding full bibliography for 7045909--7045911.cif.'
_cod_original_cell_volume 1193.30(15)
_cod_database_code 7045911
_shelx_space_group_comment
;
The symmetry employed for this shelxl refinement is uniquely defined
by the following loop, which should always be used as a source of
symmetry information in preference to the above space-group names.
They are only intended as comments.
;
_shelxl_version_number 2014/6

loop_
_space_group_symop_operation_xyz
'x, y, z'
'-x, -y, -z'

loop_
_atom_site_label
_atom_site_type_symbol
_atom_site_fract_x
_atom_site_fract_y
_atom_site_fract_z
_atom_site_U_iso_or_equiv
_atom_site_adp_type
_atom_site_occupancy
_atom_site_site_symmetry_order
_atom_site_calc_flag
_atom_site_refinement_flags_posn
_atom_site_refinement_flags_adp
C1 C 0.5790(3) 0.7089(3) 0.71490(18) 0.0525(6) Uani 1 1 d . .
H1 H 0.5348 0.7098 0.6585 0.063 Uiso 1 1 calc R U
C2 C 0.4896(3) 0.6476(3) 0.77491(18) 0.0541(7) Uani 1 1 d . .
H2 H 0.3738 0.5991 0.7681 0.065 Uiso 1 1 calc R U
C3 C 0.7549(3) 0.7448(2) 0.83063(17) 0.0454(6) Uani 1 1 d . .
C4 C 0.9142(3) 0.7931(3) 0.8919(2) 0.0674(8) Uani 1 1 d . .
H4A H 1.0050 0.8118 0.8558 0.101 Uiso 1 1 calc R U
H4B H 0.9084 0.7169 0.9180 0.101 Uiso 1 1 calc R U
H4C H 0.9323 0.8817 0.9417 0.101 Uiso 1 1 calc R U
C5 C 0.5552(3) 0.6297(3) 0.93295(18) 0.0539(6) Uani 1 1 d . .
H5A H 0.6512 0.6297 0.9660 0.065 Uiso 1 1 calc R U
H5B H 0.4676 0.5305 0.9152 0.065 Uiso 1 1 calc R U
C6 C 0.4947(3) 0.7354(3) 0.99760(16) 0.0480(6) Uani 1 1 d . .
C7 C 0.3273(3) 0.7049(3) 0.99223(18) 0.0584(7) Uani 1 1 d . .
H7 H 0.2503 0.6172 0.9501 0.070 Uiso 1 1 calc R U
C8 C 0.2723(4) 0.8036(4) 1.0491(2) 0.0727(8) Uani 1 1 d . .
H8 H 0.1586 0.7815 1.0455 0.087 Uiso 1 1 calc R U
C9 C 0.3847(5) 0.9337(4) 1.1107(2) 0.0771(9) Uani 1 1 d . .
H9 H 0.3475 1.0007 1.1481 0.092 Uiso 1 1 calc R U
C10 C 0.5515(5) 0.9648(3) 1.1172(2) 0.0774(9) Uani 1 1 d . .
H10 H 0.6279 1.0525 1.1596 0.093 Uiso 1 1 calc R U
C11 C 0.6068(4) 0.8662(3) 1.06077(19) 0.0631(7) Uani 1 1 d . .
H11 H 0.7205 0.8880 1.0653 0.076 Uiso 1 1 calc R U
C12 C 0.7814(4) 1.0249(3) 0.5797(2) 0.0637(7) Uani 1 1 d . .
H12 H 0.8002 1.1080 0.6305 0.076 Uiso 1 1 calc R U
C13 C 0.7117(4) 0.9986(3) 0.4942(2) 0.0690(8) Uani 1 1 d . .
H13 H 0.6736 1.0594 0.4743 0.083 Uiso 1 1 calc R U
C14 C 0.7744(3) 0.8152(3) 0.49575(19) 0.0543(6) Uani 1 1 d . .
C15 C 0.7918(5) 0.6728(3) 0.4652(2) 0.0897(11) Uani 1 1 d . .
H15A H 0.8429 0.6603 0.5173 0.135 Uiso 1 1 calc R U
H15B H 0.8603 0.6729 0.4161 0.135 Uiso 1 1 calc R U
H15C H 0.6833 0.5932 0.4424 0.135 Uiso 1 1 calc R U
C16 C 0.6321(4) 0.7927(4) 0.34216(19) 0.0695(8) Uani 1 1 d . .
H16A H 0.6806 0.7239 0.3136 0.083 Uiso 1 1 calc R U
H16B H 0.6616 0.8668 0.3104 0.083 Uiso 1 1 calc R U
C98 C 1.1695(3) 0.7486(3) 0.64297(18) 0.0557(6) Uani 1 1 d . .
C99 C 1.0924(3) 1.2185(3) 0.8252(2) 0.0663(8) Uani 1 1 d . .
N1 N 0.7460(2) 0.7702(2) 0.74963(13) 0.0463(5) Uani 1 1 d . .
N2 N 0.6018(2) 0.6702(2) 0.84857(14) 0.0463(5) Uani 1 1 d . .
N3 N 0.8220(3) 0.9090(2) 0.58160(14) 0.0533(5) Uani 1 1 d . .
N4 N 0.7056(3) 0.8646(2) 0.44015(15) 0.0559(5) Uani 1 1 d . .
N98 N 1.1005(3) 0.8207(3) 0.67008(17) 0.0662(6) Uani 1 1 d . .
N99 N 1.0232(3) 1.0987(3) 0.78270(17) 0.0700(7) Uani 1 1 d . .
O98 O 1.2405(3) 0.6698(3) 0.61355(17) 0.1005(8) Uani 1 1 d . .
O99 O 1.1658(3) 1.3448(3) 0.8718(2) 0.1341(12) Uani 1 1 d . .
Co1 Co 0.93315(4) 0.89889(3) 0.69657(2) 0.04960(14) Uani 1 1 d . .
C17 C 0.5562(3) 0.2900(3) 0.67354(17) 0.0510(6) Uani 1 1 d . .
C18 C 0.6459(3) 0.3372(3) 0.60573(19) 0.0574(7) Uani 1 1 d . .
H18 H 0.5902 0.3168 0.5469 0.069 Uiso 1 1 calc R U
C19 C 0.8169(4) 0.4140(3) 0.6242(2) 0.0652(7) Uani 1 1 d . .
H19 H 0.8761 0.4461 0.5783 0.078 Uiso 1 1 calc R U
C20 C 0.8990(4) 0.4429(3) 0.7097(2) 0.0722(8) Uani 1 1 d . .
H20 H 1.0147 0.4947 0.7221 0.087 Uiso 1 1 calc R U
C21 C 0.8131(4) 0.3964(3) 0.7779(2) 0.0740(8) Uani 1 1 d . .
H21 H 0.8701 0.4160 0.8362 0.089 Uiso 1 1 calc R U
C22 C 0.6426(4) 0.3208(3) 0.75975(19) 0.0629(7) Uani 1 1 d . .
H22 H 0.5843 0.2899 0.8063 0.075 Uiso 1 1 calc R U

loop_
_atom_site_aniso_label
_atom_site_aniso_U_11
_atom_site_aniso_U_22
_atom_site_aniso_U_33
_atom_site_aniso_U_23
_atom_site_aniso_U_13
_atom_site_aniso_U_12
C1 0.0448(14) 0.0570(15) 0.0466(15) 0.0077(12) 0.0019(12) 0.0177(12)
C2 0.0356(13) 0.0541(15) 0.0582(16) 0.0071(13) 0.0042(12) 0.0110(12)
C3 0.0420(14) 0.0394(12) 0.0491(15) 0.0081(11) 0.0055(11) 0.0152(11)
C4 0.0479(16) 0.081(2) 0.0679(19) 0.0240(15) 0.0018(13) 0.0211(15)
C5 0.0540(15) 0.0453(14) 0.0628(17) 0.0210(12) 0.0133(12) 0.0178(12)
C6 0.0542(15) 0.0450(13) 0.0437(14) 0.0185(11) 0.0084(11) 0.0160(12)
C7 0.0544(16) 0.0619(16) 0.0518(16) 0.0147(13) 0.0039(12) 0.0187(13)
C8 0.075(2) 0.099(2) 0.0651(19) 0.0296(18) 0.0154(16) 0.0538(19)
C9 0.114(3) 0.074(2) 0.063(2) 0.0220(16) 0.0226(19) 0.057(2)
C10 0.103(3) 0.0505(17) 0.0583(19) 0.0052(14) 0.0051(17) 0.0194(17)
C11 0.0603(17) 0.0548(16) 0.0617(18) 0.0170(14) 0.0080(14) 0.0116(14)
C12 0.082(2) 0.0427(14) 0.0685(19) 0.0153(13) 0.0147(15) 0.0291(14)
C13 0.085(2) 0.0607(17) 0.078(2) 0.0348(16) 0.0187(17) 0.0370(16)
C14 0.0501(15) 0.0490(14) 0.0627(18) 0.0158(13) 0.0154(12) 0.0202(12)
C15 0.104(3) 0.070(2) 0.091(2) -0.0066(17) -0.0082(19) 0.055(2)
C16 0.0705(19) 0.090(2) 0.0539(18) 0.0307(16) 0.0206(14) 0.0322(17)
C98 0.0444(14) 0.0681(17) 0.0567(16) 0.0240(13) 0.0056(12) 0.0221(15)
C99 0.0492(16) 0.0590(19) 0.080(2) 0.0102(16) 0.0076(14) 0.0198(15)
N1 0.0427(12) 0.0437(11) 0.0472(12) 0.0083(9) 0.0068(9) 0.0163(9)
N2 0.0424(11) 0.0428(11) 0.0496(12) 0.0122(9) 0.0093(9) 0.0147(9)
N3 0.0569(13) 0.0442(11) 0.0572(14) 0.0133(10) 0.0119(10) 0.0209(10)
N4 0.0545(13) 0.0618(13) 0.0549(14) 0.0226(11) 0.0154(10) 0.0242(11)
N98 0.0584(14) 0.0648(14) 0.0807(17) 0.0233(12) 0.0204(12) 0.0298(13)
N99 0.0615(15) 0.0480(14) 0.0788(17) 0.0015(12) 0.0070(12) 0.0132(12)
O98 0.0938(17) 0.1256(19) 0.1039(18) 0.0192(15) 0.0159(13) 0.0790(16)
O99 0.0881(18) 0.0566(14) 0.191(3) -0.0327(17) -0.0303(18) 0.0134(13)
Co1 0.0446(2) 0.0432(2) 0.0545(2) 0.00990(15) 0.00990(15) 0.01516(16)
C17 0.0596(16) 0.0505(14) 0.0507(16) 0.0204(12) 0.0158(13) 0.0270(13)
C18 0.0627(18) 0.0636(16) 0.0535(16) 0.0275(13) 0.0129(13) 0.0272(15)
C19 0.0682(19) 0.0610(17) 0.074(2) 0.0318(15) 0.0234(16) 0.0259(15)
C20 0.0604(18) 0.0593(17) 0.091(2) 0.0216(16) 0.0069(17) 0.0193(15)
C21 0.078(2) 0.0692(19) 0.067(2) 0.0187(16) -0.0016(17) 0.0244(17)
C22 0.081(2) 0.0642(17) 0.0495(17) 0.0248(13) 0.0161(14) 0.0309(16)

loop_
_atom_type_symbol
_atom_type_description
_atom_type_scat_dispersion_real
_atom_type_scat_dispersion_imag
_atom_type_scat_source
C C 0.0033 0.0016 'International Tables Vol C Tables 4.2.6.8 and 6.1.1.4'
H H 0.0000 0.0000 'International Tables Vol C Tables 4.2.6.8 and 6.1.1.4'
N N 0.0061 0.0033 'International Tables Vol C Tables 4.2.6.8 and 6.1.1.4'
O O 0.0106 0.0060 'International Tables Vol C Tables 4.2.6.8 and 6.1.1.4'
Co Co 0.3494 0.9721 'International Tables Vol C Tables 4.2.6.8 and 6.1.1.4'

loop_
_geom_angle_atom_site_label_1
_geom_angle_atom_site_label_2
_geom_angle_atom_site_label_3
_geom_angle
_geom_angle_site_symmetry_3
C2 C1 N1 109.4(2) .
C1 C2 N2 106.8(2) .
N1 C3 N2 110.7(2) .
N1 C3 C4 123.8(2) .
N2 C3 C4 125.5(2) .
N2 C5 C6 111.73(19) .
C7 C6 C11 118.8(2) .
C7 C6 C5 120.4(2) .
C11 C6 C5 120.8(2) .
C6 C7 C8 120.4(3) .
C9 C8 C7 120.3(3) .
C10 C9 C8 119.9(3) .
C9 C10 C11 120.0(3) .
C10 C11 C6 120.6(3) .
C13 C12 N3 109.2(2) .
C12 C13 N4 107.4(2) .
N3 C14 N4 110.8(2) .
N3 C14 C15 124.7(2) .
N4 C14 C15 124.4(2) .
N4 C16 C17 114.4(2) 2_666
N98 C98 O98 178.9(3) .
N99 C99 O99 178.7(4) .
C3 N1 C1 106.1(2) .
C3 N1 Co1 127.36(16) .
C1 N1 Co1 125.97(18) .
C3 N2 C2 107.1(2) .
C3 N2 C5 128.2(2) .
C2 N2 C5 124.5(2) .
C14 N3 C12 105.8(2) .
C14 N3 Co1 130.11(17) .
C12 N3 Co1 124.11(18) .
C14 N4 C13 106.8(2) .
C14 N4 C16 128.3(2) .
C13 N4 C16 124.9(2) .
C98 N98 Co1 165.0(2) .
C99 N99 Co1 170.5(3) .
N98 Co1 N99 112.95(10) .
N98 Co1 N1 111.19(9) .
N99 Co1 N1 108.58(9) .
N98 Co1 N3 113.28(9) .
N99 Co1 N3 105.17(9) .
N1 Co1 N3 105.19(8) .
C22 C17 C18 118.2(3) .
C22 C17 C16 118.6(2) 2_666
C18 C17 C16 123.1(2) 2_666
C19 C18 C17 120.7(3) .
C20 C19 C18 119.9(3) .
C19 C20 C21 120.5(3) .
C20 C21 C22 119.6(3) .
C21 C22 C17 121.0(3) .

loop_
_geom_bond_atom_site_label_1
_geom_bond_atom_site_label_2
_geom_bond_distance
_geom_bond_site_symmetry_2
C1 C2 1.338(4) .
C1 N1 1.373(3) .
C2 N2 1.373(3) .
C3 N1 1.323(3) .
C3 N2 1.341(3) .
C3 C4 1.485(3) .
C5 N2 1.461(3) .
C5 C6 1.514(3) .
C6 C7 1.372(3) .
C6 C11 1.381(3) .
C7 C8 1.382(4) .
C8 C9 1.369(5) .
C9 C10 1.365(4) .
C10 C11 1.380(4) .
C12 C13 1.320(4) .
C12 N3 1.385(3) .
C13 N4 1.375(3) .
C14 N3 1.319(3) .
C14 N4 1.337(3) .
C14 C15 1.483(3) .
C16 N4 1.454(3) .
C16 C17 1.513(4) 2_666
C98 N98 1.130(3) .
C98 O98 1.203(3) .
C99 N99 1.126(3) .
C99 O99 1.194(4) .
N1 Co1 2.012(2) .
N3 Co1 2.017(2) .
N98 Co1 1.931(2) .
N99 Co1 1.939(2) .
C17 C22 1.378(4) .
C17 C18 1.381(4) .
C17 C16 1.513(4) 2_666
C18 C19 1.376(4) .
C19 C20 1.358(4) .
C20 C21 1.368(4) .
C21 C22 1.371(4) .

loop_
_geom_hbond_atom_site_label_D
_geom_hbond_atom_site_label_H
_geom_hbond_atom_site_label_A
_geom_hbond_distance_DH
_geom_hbond_distance_HA
_geom_hbond_distance_DA
_geom_hbond_angle_DHA
_geom_hbond_site_symmetry_A
C1 H1 O98 0.93 2.50 3.140(3) 126.3 1_455
C5 H5B O99 0.97 2.53 3.426(4) 153.5 1_445
C7 H7 O99 0.93 2.52 3.342(3) 147.4 1_445
C18 H18 N4 0.93 2.59 2.908(4) 100.2 2_666
